data_7225531
loop_
_publ_author_name
'Haque, Rosenani A.'
'Ghdhayeb, Mohammed Z.'
'Budagumpi, Srinivasa'
'Khadeer Ahamed, Mohamed B.'
'Abdul Majid, Amin Malik Shah'

_publ_section_title
;
 Synthesis, crystal structures, and in vitro anticancer properties of new
 N--heterocyclic carbene (NHC) silver(I)-- and gold(I)/(III)--complexes: A
 rare example of silver(I)--NHC complex involved in redox transmetallation
;
_journal_name_full 'RSC Adv.'
_journal_paper_doi 10.1039/C6RA09788J
_journal_year 2016
_chemical_formula_sum 'C22 H28 Ag F6 N4 P'
_chemical_formula_weight 601.32
_chemical_name_systematic
; 
 ? 
;
_space_group_IT_number 15
_symmetry_cell_setting monoclinic
_symmetry_space_group_name_Hall '-C 2yc'
_symmetry_space_group_name_H-M 'C 1 2/c 1'
_atom_sites_solution_hydrogens geom
_atom_sites_solution_primary direct
_atom_sites_solution_secondary difmap
_audit_creation_method SHELXL-97
_audit_update_record
;
2016-03-02 deposited with the CCDC.
2016-06-13 downloaded from the CCDC.
;
_cell_angle_alpha 90.00
_cell_angle_beta 96.6190(10)
_cell_angle_gamma 90.00
_cell_formula_units_Z 4
_cell_length_a 20.1752(4)
_cell_length_b 7.1076(2)
_cell_length_c 16.9290(4)
_cell_measurement_temperature 100(2)
_cell_volume 2411.39(10)
_computing_structure_refinement 'SHELXL-97 (Sheldrick, 2008)'
_computing_structure_solution 'SHELXS-97 (Sheldrick, 2008)'
_diffrn_ambient_temperature 100(2)
_diffrn_measured_fraction_theta_full 0.993
_diffrn_measured_fraction_theta_max 0.993
_diffrn_radiation_monochromator graphite
_diffrn_radiation_source 'fine-focus sealed tube'
_diffrn_radiation_type MoK\a
_diffrn_radiation_wavelength 0.71073
_diffrn_reflns_av_R_equivalents 0.0371
_diffrn_reflns_av_sigmaI/netI 0.0365
_diffrn_reflns_limit_h_max 30
_diffrn_reflns_limit_h_min -30
_diffrn_reflns_limit_k_max 10
_diffrn_reflns_limit_k_min -10
_diffrn_reflns_limit_l_max 23
_diffrn_reflns_limit_l_min -25
_diffrn_reflns_number 28427
_diffrn_reflns_theta_full 32.70
_diffrn_reflns_theta_max 32.70
_diffrn_reflns_theta_min 2.03
_exptl_absorpt_coefficient_mu 0.967
_exptl_absorpt_correction_T_max 0.9232
_exptl_absorpt_correction_T_min 0.7002
_exptl_crystal_density_diffrn 1.656
_exptl_crystal_density_method 'not measured'
_exptl_crystal_F_000 1216
_exptl_crystal_size_max 0.40
_exptl_crystal_size_mid 0.23
_exptl_crystal_size_min 0.08
_refine_diff_density_max 0.671
_refine_diff_density_min -0.738
_refine_diff_density_rms 0.110
_refine_ls_extinction_method none
_refine_ls_goodness_of_fit_ref 1.215
_refine_ls_hydrogen_treatment mixed
_refine_ls_matrix_type full
_refine_ls_number_parameters 158
_refine_ls_number_reflns 4411
_refine_ls_number_restraints 0
_refine_ls_restrained_S_all 1.215
_refine_ls_R_factor_all 0.0629
_refine_ls_R_factor_gt 0.0468
_refine_ls_shift/su_max 0.000
_refine_ls_shift/su_mean 0.000
_refine_ls_structure_factor_coef Fsqd
_refine_ls_weighting_details 'calc w=1/[\s^2^(Fo^2^)+(0.0059P)^2^+8.3432P] where P=(Fo^2^+2Fc^2^)/3'
_refine_ls_weighting_scheme calc
_refine_ls_wR_factor_gt 0.0682
_refine_ls_wR_factor_ref 0.0719
_reflns_number_gt 3672
_reflns_number_total 4411
_reflns_threshold_expression >2sigma(I)
_cod_data_source_file c6ra09788j2.cif
_cod_data_source_block meprbeag_0m
_cod_depositor_comments
;
The following automatic conversions were performed:

'_symmetry_cell_setting' value 'Monoclinic' changed to 'monoclinic'
according to
/usr/data/users/saulius/crontab/automatic-downloads/rss-feeds/RSC/lib/dictionaries/cif_core.dic
dictionary named 'cif_core.dic' version 2.4.2 from 2011-04-26.

Automatic conversion script
Id: cif_fix_values 4268 2015-11-12 08:31:59Z antanas 
;
_cod_original_sg_symbol_H-M C2/c
_cod_database_code 7225531

loop_
_symmetry_equiv_pos_as_xyz
'x, y, z'
'-x, y, -z+1/2'
'x+1/2, y+1/2, z'
'-x+1/2, y+1/2, -z+1/2'
'-x, -y, -z'
'x, -y, z-1/2'
'-x+1/2, -y+1/2, -z'
'x+1/2, -y+1/2, z-1/2'

loop_
_atom_site_label
_atom_site_type_symbol
_atom_site_fract_x
_atom_site_fract_y
_atom_site_fract_z
_atom_site_U_iso_or_equiv
_atom_site_adp_type
_atom_site_occupancy
_atom_site_symmetry_multiplicity
_atom_site_calc_flag
_atom_site_refinement_flags
Ag1 Ag 0.2500 0.7500 0.0000 0.01603(6) Uani 1 2 d S
N1 N 0.29242(8) 1.1227(3) 0.08515(10) 0.0139(3) Uani 1 1 d .
N2 N 0.18552(9) 1.0830(3) 0.08138(10) 0.0154(3) Uani 1 1 d .
C1 C 0.24187(10) 1.0036(3) 0.05975(12) 0.0146(4) Uani 1 1 d .
C2 C 0.19963(9) 1.2541(3) 0.11999(11) 0.0144(3) Uani 1 1 d .
C3 C 0.15913(11) 1.3858(3) 0.15137(13) 0.0173(4) Uani 1 1 d .
H3A H 0.1124 1.3675 0.1498 0.021 Uiso 1 1 calc R
C4 C 0.19022(12) 1.5454(3) 0.18514(13) 0.0194(4) Uani 1 1 d .
H4A H 0.1641 1.6397 0.2066 0.023 Uiso 1 1 calc R
C5 C 0.25964(11) 1.5702(3) 0.18815(13) 0.0183(4) Uani 1 1 d .
H5A H 0.2794 1.6810 0.2119 0.022 Uiso 1 1 calc R
C6 C 0.30010(11) 1.4377(3) 0.15751(12) 0.0164(4) Uani 1 1 d .
H6A H 0.3470 1.4544 0.1601 0.020 Uiso 1 1 calc R
C7 C 0.26861(10) 1.2788(3) 0.12267(12) 0.0138(4) Uani 1 1 d .
C8 C 0.36242(10) 1.0904(3) 0.07282(13) 0.0163(4) Uani 1 1 d .
H8A H 0.3877 1.2088 0.0840 0.020 Uiso 1 1 calc R
H8B H 0.3645 1.0582 0.0163 0.020 Uiso 1 1 calc R
C9 C 0.39610(11) 0.9353(3) 0.12429(14) 0.0201(4) Uani 1 1 d .
H9A H 0.3712 0.8162 0.1139 0.024 Uiso 1 1 calc R
H9B H 0.3957 0.9678 0.1811 0.024 Uiso 1 1 calc R
C10 C 0.46792(11) 0.9093(4) 0.10638(16) 0.0267(5) Uani 1 1 d .
H10A H 0.4891 0.8091 0.1401 0.040 Uiso 1 1 calc R
H10B H 0.4926 1.0270 0.1172 0.040 Uiso 1 1 calc R
H10C H 0.4682 0.8750 0.0503 0.040 Uiso 1 1 calc R
C11 C 0.11886(11) 0.9997(3) 0.06685(14) 0.0215(5) Uani 1 1 d .
H11A H 0.1205 0.8882 0.0330 0.032 Uiso 1 1 calc R
H11B H 0.0878 1.0918 0.0402 0.032 Uiso 1 1 calc R
H11C H 0.1037 0.9632 0.1176 0.032 Uiso 1 1 calc R
P1 P 0.0000 0.92374(12) 0.2500 0.01904(16) Uani 1 2 d S
F1 F -0.05447(7) 0.7647(2) 0.26094(9) 0.0310(3) Uani 1 1 d .
F2 F 0.02217(7) 0.9241(2) 0.34448(8) 0.0270(3) Uani 1 1 d .
F3 F 0.05459(7) 1.0834(2) 0.23926(8) 0.0244(3) Uani 1 1 d .

loop_
_atom_site_aniso_label
_atom_site_aniso_U_11
_atom_site_aniso_U_22
_atom_site_aniso_U_33
_atom_site_aniso_U_23
_atom_site_aniso_U_13
_atom_site_aniso_U_12
Ag1 0.01654(10) 0.01385(9) 0.01782(10) -0.00241(9) 0.00251(7) -0.00049(9)
N1 0.0120(8) 0.0143(8) 0.0157(8) -0.0004(6) 0.0024(6) 0.0012(6)
N2 0.0142(8) 0.0159(8) 0.0160(8) -0.0011(7) 0.0015(6) -0.0015(7)
C1 0.0157(9) 0.0149(9) 0.0134(9) 0.0010(7) 0.0018(7) -0.0009(8)
C2 0.0151(8) 0.0151(8) 0.0128(8) 0.0011(9) 0.0006(6) -0.0005(9)
C3 0.0158(10) 0.0205(10) 0.0162(10) 0.0012(8) 0.0036(8) 0.0028(8)
C4 0.0240(11) 0.0178(10) 0.0171(10) -0.0015(8) 0.0055(8) 0.0046(8)
C5 0.0239(11) 0.0163(10) 0.0147(10) -0.0018(8) 0.0013(8) -0.0006(8)
C6 0.0170(10) 0.0171(9) 0.0145(10) 0.0012(8) -0.0009(7) -0.0012(8)
C7 0.0140(9) 0.0145(10) 0.0127(9) 0.0012(7) 0.0013(7) 0.0017(7)
C8 0.0130(9) 0.0174(10) 0.0189(10) 0.0013(8) 0.0041(7) 0.0014(8)
C9 0.0167(10) 0.0220(11) 0.0218(11) 0.0054(9) 0.0028(8) 0.0034(9)
C10 0.0159(10) 0.0261(12) 0.0387(14) 0.0082(11) 0.0060(10) 0.0061(9)
C11 0.0150(10) 0.0224(11) 0.0270(12) -0.0026(9) 0.0026(8) -0.0043(9)
P1 0.0124(3) 0.0190(4) 0.0256(4) 0.000 0.0018(3) 0.000
F1 0.0203(6) 0.0250(7) 0.0480(9) 0.0032(7) 0.0048(6) -0.0062(6)
F2 0.0226(7) 0.0324(8) 0.0254(7) 0.0059(6) -0.0007(6) 0.0026(6)
F3 0.0180(6) 0.0244(7) 0.0304(8) 0.0018(6) 0.0006(5) -0.0060(6)

loop_
_atom_type_symbol
_atom_type_description
_atom_type_scat_dispersion_real
_atom_type_scat_dispersion_imag
_atom_type_scat_source
C C 0.0033 0.0016 'International Tables Vol C Tables 4.2.6.8 and 6.1.1.4'
H H 0.0000 0.0000 'International Tables Vol C Tables 4.2.6.8 and 6.1.1.4'
N N 0.0061 0.0033 'International Tables Vol C Tables 4.2.6.8 and 6.1.1.4'
F F 0.0171 0.0103 'International Tables Vol C Tables 4.2.6.8 and 6.1.1.4'
P P 0.1023 0.0942 'International Tables Vol C Tables 4.2.6.8 and 6.1.1.4'
Ag Ag -0.8971 1.1015 'International Tables Vol C Tables 4.2.6.8 and 6.1.1.4'

loop_
_geom_angle_atom_site_label_1
_geom_angle_atom_site_label_2
_geom_angle_atom_site_label_3
_geom_angle
_geom_angle_site_symmetry_1
_geom_angle_site_symmetry_3
C1 Ag1 C1 180.0 7_565 .
C1 N1 C7 110.84(17) . .
C1 N1 C8 123.87(18) . .
C7 N1 C8 125.29(17) . .
C1 N2 C2 110.90(17) . .
C1 N2 C11 124.67(19) . .
C2 N2 C11 124.42(18) . .
N1 C1 N2 106.14(18) . .
N1 C1 Ag1 126.55(15) . .
N2 C1 Ag1 127.31(15) . .
C3 C2 N2 132.09(19) . .
C3 C2 C7 122.0(2) . .
N2 C2 C7 105.86(18) . .
C4 C3 C2 116.8(2) . .
C4 C3 H3A 121.6 . .
C2 C3 H3A 121.6 . .
C3 C4 C5 121.2(2) . .
C3 C4 H4A 119.4 . .
C5 C4 H4A 119.4 . .
C6 C5 C4 121.9(2) . .
C6 C5 H5A 119.1 . .
C4 C5 H5A 119.1 . .
C5 C6 C7 116.7(2) . .
C5 C6 H6A 121.6 . .
C7 C6 H6A 121.6 . .
N1 C7 C6 132.47(19) . .
N1 C7 C2 106.26(18) . .
C6 C7 C2 121.27(19) . .
N1 C8 C9 113.97(17) . .
N1 C8 H8A 108.8 . .
C9 C8 H8A 108.8 . .
N1 C8 H8B 108.8 . .
C9 C8 H8B 108.8 . .
H8A C8 H8B 107.7 . .
C8 C9 C10 110.30(18) . .
C8 C9 H9A 109.6 . .
C10 C9 H9A 109.6 . .
C8 C9 H9B 109.6 . .
C10 C9 H9B 109.6 . .
H9A C9 H9B 108.1 . .
C9 C10 H10A 109.5 . .
C9 C10 H10B 109.5 . .
H10A C10 H10B 109.5 . .
C9 C10 H10C 109.5 . .
H10A C10 H10C 109.5 . .
H10B C10 H10C 109.5 . .
N2 C11 H11A 109.5 . .
N2 C11 H11B 109.5 . .
H11A C11 H11B 109.5 . .
N2 C11 H11C 109.5 . .
H11A C11 H11C 109.5 . .
H11B C11 H11C 109.5 . .
F1 P1 F1 90.24(12) 2 .
F1 P1 F3 179.85(9) 2 2
F1 P1 F3 89.83(7) . 2
F1 P1 F3 89.83(7) 2 .
F1 P1 F3 179.85(9) . .
F3 P1 F3 90.09(11) 2 .
F1 P1 F2 90.12(8) 2 2
F1 P1 F2 90.02(8) . 2
F3 P1 F2 89.75(8) 2 2
F3 P1 F2 90.11(8) . 2
F1 P1 F2 90.02(8) 2 .
F1 P1 F2 90.12(8) . .
F3 P1 F2 90.11(8) 2 .
F3 P1 F2 89.75(8) . .
F2 P1 F2 179.80(13) 2 .

loop_
_geom_bond_atom_site_label_1
_geom_bond_atom_site_label_2
_geom_bond_distance
_geom_bond_site_symmetry_2
Ag1 C1 2.083(2) 7_565
Ag1 C1 2.083(2) .
N1 C1 1.357(3) .
N1 C7 1.391(3) .
N1 C8 1.469(3) .
N2 C1 1.357(3) .
N2 C2 1.394(3) .
N2 C11 1.464(3) .
C2 C3 1.388(3) .
C2 C7 1.398(3) .
C3 C4 1.387(3) .
C3 H3A 0.9500 .
C4 C5 1.407(3) .
C4 H4A 0.9500 .
C5 C6 1.386(3) .
C5 H5A 0.9500 .
C6 C7 1.393(3) .
C6 H6A 0.9500 .
C8 C9 1.516(3) .
C8 H8A 0.9900 .
C8 H8B 0.9900 .
C9 C10 1.526(3) .
C9 H9A 0.9900 .
C9 H9B 0.9900 .
C10 H10A 0.9800 .
C10 H10B 0.9800 .
C10 H10C 0.9800 .
C11 H11A 0.9800 .
C11 H11B 0.9800 .
C11 H11C 0.9800 .
P1 F1 1.6021(16) 2
P1 F1 1.6021(16) .
P1 F3 1.6063(15) 2
P1 F3 1.6063(15) .
P1 F2 1.6104(14) 2
P1 F2 1.6105(14) .

loop_
_geom_torsion_atom_site_label_1
_geom_torsion_atom_site_label_2
_geom_torsion_atom_site_label_3
_geom_torsion_atom_site_label_4
_geom_torsion
_geom_torsion_site_symmetry_1
C7 N1 C1 N2 -0.3(2) .
C8 N1 C1 N2 -179.27(18) .
C7 N1 C1 Ag1 179.90(14) .
C8 N1 C1 Ag1 0.9(3) .
C2 N2 C1 N1 0.6(2) .
C11 N2 C1 N1 -178.89(19) .
C2 N2 C1 Ag1 -179.60(14) .
C11 N2 C1 Ag1 0.9(3) .
C1 Ag1 C1 N1 29(9) 7_565
C1 Ag1 C1 N2 -151(9) 7_565
C1 N2 C2 C3 178.9(2) .
C11 N2 C2 C3 -1.6(4) .
C1 N2 C2 C7 -0.7(2) .
C11 N2 C2 C7 178.83(19) .
N2 C2 C3 C4 -178.9(2) .
C7 C2 C3 C4 0.6(3) .
C2 C3 C4 C5 -0.9(3) .
C3 C4 C5 C6 0.2(3) .
C4 C5 C6 C7 0.6(3) .
C1 N1 C7 C6 -179.4(2) .
C8 N1 C7 C6 -0.4(4) .
C1 N1 C7 C2 -0.1(2) .
C8 N1 C7 C2 178.84(18) .
C5 C6 C7 N1 178.3(2) .
C5 C6 C7 C2 -0.9(3) .
C3 C2 C7 N1 -179.14(19) .
N2 C2 C7 N1 0.5(2) .
C3 C2 C7 C6 0.2(3) .
N2 C2 C7 C6 179.83(18) .
C1 N1 C8 C9 -72.6(3) .
C7 N1 C8 C9 108.6(2) .
N1 C8 C9 C10 178.9(2) .
